data_4332506
loop_
_publ_author_name
'Chandrasekaran, P.'
'Mague, Joel T.'
'Balakrishna, Maravanji S.'

_publ_section_title
;
 Copper(I) Coordination Polymers [{Cu(\m-X)}2{RP(\m-NtBu)}2]n(R =
 OC6H4OMe-o; X = Cl, Br, and I) and Their Reversible Conversion into
 Mononuclear Complexes [CuX{(RP(\m-NtBu))2}2]:&#x00A0; Synthesis and
 Structural Characterization
;
_journal_issue 17
_journal_name_full 'Inorganic Chemistry'
_journal_page_first 6678
_journal_page_last 6683
_journal_paper_doi 10.1021/ic060464j
_journal_volume 45
_journal_year 2006
_chemical_formula_sum 'C44 H64 Cl Cu N4 O8 P4'
_chemical_formula_weight 999.86
_chemical_name_systematic
; 
 Chlorobis(1,3-di-tert-butyl-2,4-bis(2-methoxyphenoxy)
-[1,3,2,4]-diazadiphosphetidine)copper(I) 
;
_space_group_IT_number 4
_symmetry_cell_setting monoclinic
_symmetry_space_group_name_Hall 'P 2yb'
_symmetry_space_group_name_H-M 'P 1 21 1'
_atom_sites_solution_hydrogens geom
_atom_sites_solution_primary direct
_atom_sites_solution_secondary difmap
_audit_creation_method SHELXL-97
_cell_angle_alpha 90.00
_cell_angle_beta 96.217(1)
_cell_angle_gamma 90.00
_cell_formula_units_Z 2
_cell_length_a 9.5024(7)
_cell_length_b 18.733(1)
_cell_length_c 14.092(1)
_cell_measurement_reflns_used 7305
_cell_measurement_temperature 100(2)
_cell_measurement_theta_max 28.26
_cell_measurement_theta_min 2.41
_cell_volume 2493.7(3)
_computing_cell_refinement 'Bruker SMART (Bruker-AXS, 2000)'
_computing_data_collection 'Bruker SMART (Bruker-AXS, 2000)'
_computing_data_reduction 'Bruker SAINT+ (Bruker-AXS, 2004)'
_computing_molecular_graphics 'Bruker SHELXTL (Bruker-AXS, 2000a)'
_computing_publication_material 'Bruker SHELXTL (Bruker-AXS, 2000a)'
_computing_structure_refinement 'SHELXL-97 (Sheldrick, 1997)'
_computing_structure_solution 'SHELXS-97 (Sheldrick, 1997)'
_diffrn_ambient_temperature 100(2)
_diffrn_measured_fraction_theta_full 0.971
_diffrn_measured_fraction_theta_max 0.971
_diffrn_measurement_device_type 'Bruker-AXS Smart APEX CCD area detector'
_diffrn_measurement_method 'phi and omega scans'
_diffrn_radiation_monochromator graphite
_diffrn_radiation_source 'fine-focus sealed tube'
_diffrn_radiation_type MoK\a
_diffrn_radiation_wavelength 0.71073
_diffrn_reflns_av_R_equivalents 0.0280
_diffrn_reflns_av_sigmaI/netI 0.0566
_diffrn_reflns_limit_h_max 12
_diffrn_reflns_limit_h_min -12
_diffrn_reflns_limit_k_max 24
_diffrn_reflns_limit_k_min -24
_diffrn_reflns_limit_l_max 18
_diffrn_reflns_limit_l_min -18
_diffrn_reflns_number 22382
_diffrn_reflns_theta_full 28.28
_diffrn_reflns_theta_max 28.28
_diffrn_reflns_theta_min 1.45
_exptl_absorpt_coefficient_mu 0.672
_exptl_absorpt_correction_T_max 0.9189
_exptl_absorpt_correction_T_min 0.7901
_exptl_absorpt_correction_type multi-scan
_exptl_absorpt_process_details 'SADABS (Sheldrick, 2002)'
_exptl_crystal_colour Colorless
_exptl_crystal_density_diffrn 1.332
_exptl_crystal_density_method 'not measured'
_exptl_crystal_description Block
_exptl_crystal_F_000 1052
_exptl_crystal_size_max 0.16
_exptl_crystal_size_mid 0.15
_exptl_crystal_size_min 0.13
_refine_diff_density_max 0.662
_refine_diff_density_min -0.252
_refine_diff_density_rms 0.061
_refine_ls_abs_structure_details 'Flack H D (1983), Acta Cryst. A39, 876-881'
_refine_ls_abs_structure_Flack 0.067(7)
_refine_ls_extinction_method none
_refine_ls_goodness_of_fit_ref 0.999
_refine_ls_hydrogen_treatment constr
_refine_ls_matrix_type full
_refine_ls_number_parameters 575
_refine_ls_number_reflns 11579
_refine_ls_number_restraints 1
_refine_ls_restrained_S_all 0.999
_refine_ls_R_factor_all 0.0393
_refine_ls_R_factor_gt 0.0351
_refine_ls_shift/su_max 0.001
_refine_ls_shift/su_mean 0.000
_refine_ls_structure_factor_coef Fsqd
_refine_ls_weighting_details 'calc w=1/[\s^2^(Fo^2^)+(0.0354P)^2^] where P=(Fo^2^+2Fc^2^)/3'
_refine_ls_weighting_scheme calc
_refine_ls_wR_factor_gt 0.0774
_refine_ls_wR_factor_ref 0.0793
_reflns_number_gt 10623
_reflns_number_total 11579
_reflns_threshold_expression >2\s(I)
_cod_data_source_file ic060464jsup3.cif
_cod_data_source_block msb192
_cod_depositor_comments
;
The following automatic conversions were performed:

'_symmetry_cell_setting' value 'Monoclinic' changed to 'monoclinic'
according to /home/saulius/struct/CIF-dictionaries/cif_core.dic
dictionary named 'cif_core.dic' version 2.4.2 from 2011-04-26.

Automatic conversion script
Id: cif_fix_values 1891 2012-01-12 08:04:46Z andrius 
;
_cod_original_cell_volume 2493.8(3)
_cod_original_sg_symbol_H-M P2(1)
_cod_database_code 4332506

loop_
_symmetry_equiv_pos_as_xyz
'x, y, z'
'-x, y+1/2, -z'

loop_
_atom_site_label
_atom_site_type_symbol
_atom_site_fract_x
_atom_site_fract_y
_atom_site_fract_z
_atom_site_U_iso_or_equiv
_atom_site_adp_type
_atom_site_occupancy
_atom_site_symmetry_multiplicity
_atom_site_calc_flag
_atom_site_refinement_flags
Cu Cu 0.43385(3) 0.646179(14) 0.259722(18) 0.01551(7) Uani 1 1 d .
Cl Cl 0.63323(7) 0.58727(4) 0.30137(5) 0.03275(17) Uani 1 1 d .
P1 P 0.30616(6) 0.63946(3) 0.12044(4) 0.01369(11) Uani 1 1 d .
P2 P 0.17536(6) 0.53940(3) 0.02387(4) 0.01528(12) Uani 1 1 d .
P3 P 0.40854(6) 0.71652(3) 0.38569(4) 0.01366(12) Uani 1 1 d .
P4 P 0.60155(6) 0.74000(3) 0.52202(4) 0.01392(12) Uani 1 1 d .
O1 O 0.29917(18) 0.72119(9) 0.08116(11) 0.0210(4) Uani 1 1 d .
O2 O 0.5290(2) 0.78993(10) 0.04870(12) 0.0245(4) Uani 1 1 d .
O3 O 0.07531(17) 0.57085(9) -0.07149(11) 0.0177(4) Uani 1 1 d .
O4 O -0.0907(2) 0.45463(10) -0.05641(13) 0.0280(4) Uani 1 1 d .
O5 O 0.25280(16) 0.75293(9) 0.38494(11) 0.0181(4) Uani 1 1 d .
O6 O 0.05510(18) 0.68712(10) 0.46694(13) 0.0279(4) Uani 1 1 d .
O7 O 0.54319(17) 0.79044(9) 0.60704(11) 0.0172(3) Uani 1 1 d .
O8 O 0.71509(19) 0.70374(9) 0.72199(12) 0.0235(4) Uani 1 1 d .
N1 N 0.1428(2) 0.60249(11) 0.10573(13) 0.0172(4) Uani 1 1 d .
N2 N 0.3336(2) 0.58546(10) 0.02801(13) 0.0144(4) Uani 1 1 d .
N3 N 0.4605(2) 0.68452(10) 0.49606(13) 0.0140(4) Uani 1 1 d .
N4 N 0.5295(2) 0.78009(10) 0.41812(13) 0.0145(4) Uani 1 1 d .
C1 C 0.0132(2) 0.61594(14) 0.15299(17) 0.0211(5) Uani 1 1 d .
C2 C -0.0771(3) 0.54715(15) 0.1467(2) 0.0320(6) Uani 1 1 d .
H2A H -0.1030 0.5347 0.0795 0.048 Uiso 1 1 calc R
H2B H -0.1632 0.5551 0.1778 0.048 Uiso 1 1 calc R
H2C H -0.0225 0.5080 0.1787 0.048 Uiso 1 1 calc R
C3 C 0.0504(3) 0.6338(2) 0.2560(2) 0.0511(11) Uani 1 1 d .
H3A H 0.1099 0.5959 0.2869 0.077 Uiso 1 1 calc R
H3B H -0.0364 0.6381 0.2873 0.077 Uiso 1 1 calc R
H3C H 0.1022 0.6791 0.2614 0.077 Uiso 1 1 calc R
C4 C -0.0702(3) 0.67545(17) 0.0995(2) 0.0371(7) Uani 1 1 d .
H4A H -0.0146 0.7196 0.1047 0.056 Uiso 1 1 calc R
H4B H -0.1593 0.6829 0.1273 0.056 Uiso 1 1 calc R
H4C H -0.0907 0.6623 0.0322 0.056 Uiso 1 1 calc R
C5 C 0.4689(2) 0.55455(13) 0.00256(17) 0.0172(5) Uani 1 1 d .
C6 C 0.5786(3) 0.61317(15) 0.0057(2) 0.0278(6) Uani 1 1 d .
H6A H 0.5472 0.6500 -0.0413 0.042 Uiso 1 1 calc R
H6B H 0.6689 0.5932 -0.0092 0.042 Uiso 1 1 calc R
H6C H 0.5907 0.6344 0.0696 0.042 Uiso 1 1 calc R
C7 C 0.4401(3) 0.52489(17) -0.09884(18) 0.0297(6) Uani 1 1 d .
H7A H 0.3635 0.4897 -0.1012 0.045 Uiso 1 1 calc R
H7B H 0.5260 0.5020 -0.1170 0.045 Uiso 1 1 calc R
H7C H 0.4124 0.5640 -0.1432 0.045 Uiso 1 1 calc R
C8 C 0.5193(3) 0.49515(14) 0.0718(2) 0.0244(6) Uani 1 1 d .
H8A H 0.5434 0.5153 0.1357 0.037 Uiso 1 1 calc R
H8B H 0.6031 0.4723 0.0505 0.037 Uiso 1 1 calc R
H8C H 0.4439 0.4597 0.0738 0.037 Uiso 1 1 calc R
C9 C 0.3099(3) 0.74303(13) -0.01212(16) 0.0171(5) Uani 1 1 d .
C10 C 0.2028(3) 0.73061(13) -0.08534(17) 0.0196(5) Uani 1 1 d .
H10 H 0.1196 0.7057 -0.0731 0.024 Uiso 1 1 calc R
C11 C 0.2186(3) 0.75502(14) -0.17657(18) 0.0243(6) Uani 1 1 d .
H11 H 0.1458 0.7466 -0.2271 0.029 Uiso 1 1 calc R
C12 C 0.3389(3) 0.79127(14) -0.19432(18) 0.0237(5) Uani 1 1 d .
H12 H 0.3490 0.8076 -0.2571 0.028 Uiso 1 1 calc R
C13 C 0.4462(3) 0.80418(13) -0.12060(17) 0.0208(5) Uani 1 1 d .
H13 H 0.5290 0.8293 -0.1331 0.025 Uiso 1 1 calc R
C14 C 0.4317(3) 0.78032(13) -0.02948(17) 0.0200(5) Uani 1 1 d .
C15 C 0.6661(3) 0.81393(15) 0.03146(19) 0.0277(6) Uani 1 1 d .
H15A H 0.7056 0.7813 -0.0132 0.042 Uiso 1 1 calc R
H15B H 0.7281 0.8150 0.0917 0.042 Uiso 1 1 calc R
H15C H 0.6591 0.8620 0.0040 0.042 Uiso 1 1 calc R
C16 C 0.0443(2) 0.52519(13) -0.14901(16) 0.0165(5) Uani 1 1 d .
C17 C 0.0943(2) 0.54283(13) -0.23448(17) 0.0190(5) Uani 1 1 d .
H17 H 0.1519 0.5840 -0.2383 0.023 Uiso 1 1 calc R
C18 C 0.0608(3) 0.50071(15) -0.31484(19) 0.0263(6) Uani 1 1 d .
H18 H 0.0929 0.5137 -0.3740 0.032 Uiso 1 1 calc R
C19 C -0.0188(3) 0.44032(16) -0.3084(2) 0.0315(7) Uani 1 1 d .
H19 H -0.0384 0.4104 -0.3626 0.038 Uiso 1 1 calc R
C20 C -0.0713(3) 0.42245(15) -0.2230(2) 0.0288(6) Uani 1 1 d .
H20 H -0.1274 0.3808 -0.2194 0.035 Uiso 1 1 calc R
C21 C -0.0415(3) 0.46554(14) -0.14318(18) 0.0217(5) Uani 1 1 d .
C22 C -0.1605(3) 0.38859(15) -0.0425(2) 0.0343(7) Uani 1 1 d .
H22A H -0.2489 0.3864 -0.0853 0.051 Uiso 1 1 calc R
H22B H -0.1817 0.3852 0.0239 0.051 Uiso 1 1 calc R
H22C H -0.0990 0.3489 -0.0567 0.051 Uiso 1 1 calc R
C23 C 0.4335(3) 0.61455(13) 0.53971(17) 0.0165(5) Uani 1 1 d .
C24 C 0.5730(3) 0.57306(14) 0.55821(19) 0.0227(5) Uani 1 1 d .
H24A H 0.6098 0.5629 0.4973 0.034 Uiso 1 1 calc R
H24B H 0.5562 0.5281 0.5907 0.034 Uiso 1 1 calc R
H24C H 0.6421 0.6017 0.5984 0.034 Uiso 1 1 calc R
C25 C 0.3713(3) 0.62811(14) 0.63375(17) 0.0238(6) Uani 1 1 d .
H25A H 0.4374 0.6571 0.6758 0.036 Uiso 1 1 calc R
H25B H 0.3556 0.5824 0.6648 0.036 Uiso 1 1 calc R
H25C H 0.2810 0.6535 0.6209 0.036 Uiso 1 1 calc R
C26 C 0.3289(3) 0.57255(13) 0.47060(18) 0.0217(5) Uani 1 1 d .
H26A H 0.2427 0.6008 0.4551 0.033 Uiso 1 1 calc R
H26B H 0.3050 0.5275 0.5005 0.033 Uiso 1 1 calc R
H26C H 0.3721 0.5624 0.4120 0.033 Uiso 1 1 calc R
C27 C 0.6055(3) 0.82767(13) 0.35670(17) 0.0198(5) Uani 1 1 d .
C28 C 0.4982(3) 0.85629(15) 0.27720(19) 0.0285(6) Uani 1 1 d .
H28A H 0.4610 0.8167 0.2365 0.043 Uiso 1 1 calc R
H28B H 0.5446 0.8909 0.2388 0.043 Uiso 1 1 calc R
H28C H 0.4203 0.8796 0.3053 0.043 Uiso 1 1 calc R
C29 C 0.7250(3) 0.78849(15) 0.31462(19) 0.0287(6) Uani 1 1 d .
H29A H 0.7933 0.7708 0.3664 0.043 Uiso 1 1 calc R
H29B H 0.7726 0.8213 0.2743 0.043 Uiso 1 1 calc R
H29C H 0.6860 0.7481 0.2761 0.043 Uiso 1 1 calc R
C30 C 0.6647(3) 0.88940(14) 0.4195(2) 0.0285(6) Uani 1 1 d .
H30A H 0.5873 0.9132 0.4477 0.043 Uiso 1 1 calc R
H30B H 0.7113 0.9237 0.3807 0.043 Uiso 1 1 calc R
H30C H 0.7335 0.8710 0.4705 0.043 Uiso 1 1 calc R
C31 C 0.2010(3) 0.78715(14) 0.46270(17) 0.0209(5) Uani 1 1 d .
C32 C 0.2480(3) 0.85306(15) 0.49375(18) 0.0269(6) Uani 1 1 d .
H32 H 0.3235 0.8754 0.4662 0.032 Uiso 1 1 calc R
C33 C 0.1839(3) 0.88747(17) 0.5666(2) 0.0350(7) Uani 1 1 d .
H33 H 0.2163 0.9330 0.5890 0.042 Uiso 1 1 calc R
C34 C 0.0740(3) 0.85448(19) 0.6051(2) 0.0385(8) Uani 1 1 d .
H34 H 0.0298 0.8778 0.6539 0.046 Uiso 1 1 calc R
C35 C 0.0268(3) 0.78767(17) 0.57357(19) 0.0329(7) Uani 1 1 d .
H35 H -0.0496 0.7657 0.6006 0.040 Uiso 1 1 calc R
C36 C 0.0908(3) 0.75270(15) 0.50266(18) 0.0258(6) Uani 1 1 d .
C37 C -0.0473(3) 0.64609(19) 0.5109(2) 0.0401(7) Uani 1 1 d .
H37A H -0.0176 0.6418 0.5795 0.060 Uiso 1 1 calc R
H37B H -0.0550 0.5984 0.4822 0.060 Uiso 1 1 calc R
H37C H -0.1395 0.6700 0.5012 0.060 Uiso 1 1 calc R
C38 C 0.6424(2) 0.81937(13) 0.67563(16) 0.0168(5) Uani 1 1 d .
C39 C 0.6460(3) 0.89217(14) 0.68824(18) 0.0229(5) Uani 1 1 d .
H39 H 0.5841 0.9217 0.6479 0.027 Uiso 1 1 calc R
C40 C 0.7391(3) 0.92285(15) 0.75916(19) 0.0284(6) Uani 1 1 d .
H40 H 0.7398 0.9731 0.7683 0.034 Uiso 1 1 calc R
C41 C 0.8305(3) 0.87994(16) 0.81635(19) 0.0289(6) Uani 1 1 d .
H41 H 0.8965 0.9010 0.8636 0.035 Uiso 1 1 calc R
C42 C 0.8270(3) 0.80686(15) 0.80572(17) 0.0232(6) Uani 1 1 d .
H42 H 0.8901 0.7779 0.8460 0.028 Uiso 1 1 calc R
C43 C 0.7313(2) 0.77513(14) 0.73596(17) 0.0190(5) Uani 1 1 d .
C44 C 0.8030(3) 0.65726(15) 0.7830(2) 0.0335(7) Uani 1 1 d .
H44A H 0.9027 0.6678 0.7770 0.050 Uiso 1 1 calc R
H44B H 0.7826 0.6076 0.7646 0.050 Uiso 1 1 calc R
H44C H 0.7841 0.6646 0.8493 0.050 Uiso 1 1 calc R

loop_
_atom_site_aniso_label
_atom_site_aniso_U_11
_atom_site_aniso_U_22
_atom_site_aniso_U_33
_atom_site_aniso_U_23
_atom_site_aniso_U_13
_atom_site_aniso_U_12
Cu 0.01428(13) 0.01986(14) 0.01211(13) -0.00176(12) 0.00017(10) -0.00036(12)
Cl 0.0229(3) 0.0525(4) 0.0219(3) -0.0065(3) -0.0018(3) 0.0175(3)
P1 0.0141(3) 0.0161(3) 0.0109(3) -0.0011(2) 0.0012(2) 0.0009(3)
P2 0.0147(3) 0.0177(3) 0.0132(3) 0.0008(2) 0.0005(2) -0.0011(2)
P3 0.0134(3) 0.0163(3) 0.0112(3) -0.0006(2) 0.0010(2) 0.0002(2)
P4 0.0139(3) 0.0159(3) 0.0116(3) -0.0011(2) 0.0000(2) 0.0000(2)
O1 0.0329(10) 0.0159(9) 0.0147(8) -0.0001(7) 0.0052(7) 0.0023(8)
O2 0.0261(10) 0.0323(10) 0.0145(9) -0.0011(7) -0.0003(7) -0.0008(8)
O3 0.0211(9) 0.0178(9) 0.0135(8) -0.0013(7) -0.0017(7) -0.0006(7)
O4 0.0305(10) 0.0266(10) 0.0280(10) -0.0005(8) 0.0081(8) -0.0119(8)
O5 0.0152(8) 0.0261(9) 0.0130(8) -0.0018(7) 0.0016(6) 0.0040(7)
O6 0.0201(9) 0.0377(11) 0.0275(10) 0.0024(8) 0.0093(8) 0.0019(8)
O7 0.0175(8) 0.0186(8) 0.0146(8) -0.0045(7) -0.0019(6) 0.0006(7)
O8 0.0284(10) 0.0205(9) 0.0196(9) -0.0003(7) -0.0073(7) 0.0031(8)
N1 0.0114(9) 0.0267(11) 0.0136(9) -0.0032(8) 0.0017(7) 0.0010(8)
N2 0.0133(9) 0.0171(10) 0.0128(9) -0.0015(8) 0.0015(7) -0.0003(8)
N3 0.0165(10) 0.0140(10) 0.0113(9) 0.0010(8) 0.0000(8) -0.0001(8)
N4 0.0152(10) 0.0166(10) 0.0113(9) -0.0002(8) -0.0003(7) -0.0003(8)
C1 0.0134(12) 0.0323(14) 0.0181(12) -0.0036(10) 0.0041(9) 0.0028(10)
C2 0.0277(15) 0.0315(16) 0.0381(16) 0.0011(13) 0.0105(12) -0.0033(12)
C3 0.0193(14) 0.108(3) 0.0268(15) -0.0247(19) 0.0060(11) -0.0065(18)
C4 0.0253(15) 0.0360(17) 0.051(2) 0.0053(14) 0.0077(14) 0.0026(13)
C5 0.0145(12) 0.0197(12) 0.0179(12) -0.0039(9) 0.0036(9) 0.0024(9)
C6 0.0179(13) 0.0275(14) 0.0390(16) -0.0025(12) 0.0081(11) 0.0012(11)
C7 0.0266(14) 0.0445(18) 0.0187(13) -0.0082(12) 0.0052(11) 0.0075(13)
C8 0.0192(13) 0.0224(14) 0.0310(15) -0.0036(11) -0.0001(11) 0.0051(11)
C9 0.0241(12) 0.0148(11) 0.0126(11) 0.0021(9) 0.0030(9) 0.0063(10)
C10 0.0221(13) 0.0155(12) 0.0214(13) 0.0015(10) 0.0032(10) 0.0005(10)
C11 0.0274(14) 0.0243(14) 0.0198(13) 0.0014(10) -0.0038(10) 0.0013(11)
C12 0.0302(14) 0.0223(13) 0.0184(13) 0.0040(10) 0.0018(10) 0.0025(11)
C13 0.0244(13) 0.0184(13) 0.0203(13) 0.0014(10) 0.0051(10) 0.0015(10)
C14 0.0254(13) 0.0158(12) 0.0182(12) -0.0022(10) -0.0003(10) 0.0069(10)
C15 0.0261(14) 0.0305(15) 0.0251(14) 0.0013(11) -0.0039(11) -0.0012(12)
C16 0.0151(11) 0.0181(12) 0.0152(11) -0.0021(9) -0.0032(9) 0.0018(9)
C17 0.0182(12) 0.0206(13) 0.0182(12) -0.0002(10) 0.0011(9) 0.0039(10)
C18 0.0254(14) 0.0324(15) 0.0204(13) -0.0040(11) -0.0006(11) 0.0061(12)
C19 0.0290(15) 0.0384(17) 0.0253(15) -0.0148(12) -0.0057(12) 0.0041(13)
C20 0.0219(14) 0.0272(15) 0.0361(16) -0.0096(12) -0.0019(12) -0.0066(11)
C21 0.0179(13) 0.0221(13) 0.0246(13) -0.0045(10) 0.0003(10) -0.0004(10)
C22 0.0324(16) 0.0220(14) 0.0506(19) 0.0013(13) 0.0145(14) -0.0101(12)
C23 0.0183(12) 0.0157(11) 0.0152(11) 0.0013(9) 0.0006(9) -0.0017(9)
C24 0.0228(13) 0.0194(13) 0.0252(13) 0.0039(10) -0.0001(11) 0.0008(10)
C25 0.0244(13) 0.0296(15) 0.0179(12) 0.0037(10) 0.0047(10) -0.0040(10)
C26 0.0215(13) 0.0186(13) 0.0246(13) 0.0015(10) 0.0007(10) -0.0035(10)
C27 0.0252(13) 0.0173(12) 0.0174(12) 0.0004(10) 0.0043(10) -0.0061(10)
C28 0.0371(16) 0.0294(15) 0.0192(13) 0.0093(11) 0.0038(11) -0.0002(12)
C29 0.0301(15) 0.0328(15) 0.0252(14) 0.0016(12) 0.0125(11) -0.0050(12)
C30 0.0370(16) 0.0231(14) 0.0264(14) -0.0003(11) 0.0079(12) -0.0115(12)
C31 0.0190(12) 0.0302(14) 0.0129(11) -0.0001(10) -0.0007(9) 0.0130(11)
C32 0.0243(14) 0.0368(16) 0.0181(13) -0.0027(11) -0.0040(10) 0.0123(12)
C33 0.0414(18) 0.0367(17) 0.0246(15) -0.0072(12) -0.0072(13) 0.0204(14)
C34 0.0453(19) 0.052(2) 0.0182(14) -0.0001(13) 0.0048(13) 0.0287(16)
C35 0.0282(15) 0.0506(19) 0.0213(14) 0.0073(13) 0.0087(11) 0.0207(14)
C36 0.0214(13) 0.0386(16) 0.0172(12) 0.0039(11) 0.0011(10) 0.0134(12)
C37 0.0282(14) 0.0453(17) 0.0503(18) 0.0172(17) 0.0200(13) 0.0093(16)
C38 0.0176(12) 0.0224(12) 0.0107(11) -0.0039(9) 0.0025(9) -0.0028(10)
C39 0.0308(14) 0.0225(13) 0.0153(12) -0.0011(10) 0.0025(10) -0.0016(11)
C40 0.0359(16) 0.0251(14) 0.0246(14) -0.0069(11) 0.0055(12) -0.0081(12)
C41 0.0258(14) 0.0402(16) 0.0201(13) -0.0120(12) 0.0003(11) -0.0093(12)
C42 0.0175(12) 0.0363(15) 0.0152(12) -0.0029(11) -0.0006(9) 0.0015(11)
C43 0.0166(12) 0.0260(13) 0.0145(12) -0.0046(10) 0.0026(9) 0.0012(10)
C44 0.0388(16) 0.0297(17) 0.0295(15) 0.0039(12) -0.0081(12) 0.0075(13)

loop_
_atom_type_symbol
_atom_type_description
_atom_type_scat_dispersion_real
_atom_type_scat_dispersion_imag
_atom_type_scat_source
C C 0.0033 0.0016 'International Tables Vol C Tables 4.2.6.8 and 6.1.1.4'
H H 0.0000 0.0000 'International Tables Vol C Tables 4.2.6.8 and 6.1.1.4'
N N 0.0061 0.0033 'International Tables Vol C Tables 4.2.6.8 and 6.1.1.4'
O O 0.0106 0.0060 'International Tables Vol C Tables 4.2.6.8 and 6.1.1.4'
P P 0.1023 0.0942 'International Tables Vol C Tables 4.2.6.8 and 6.1.1.4'
Cl Cl 0.1484 0.1585 'International Tables Vol C Tables 4.2.6.8 and 6.1.1.4'
Cu Cu 0.3201 1.2651 'International Tables Vol C Tables 4.2.6.8 and 6.1.1.4'

loop_
_geom_angle_atom_site_label_1
_geom_angle_atom_site_label_2
_geom_angle_atom_site_label_3
_geom_angle
P1 Cu Cl 125.58(3)
P1 Cu P3 130.11(3)
Cl Cu P3 104.16(2)
O1 P1 N1 109.91(10)
O1 P1 N2 107.74(9)
N1 P1 N2 82.91(9)
O1 P1 Cu 104.38(7)
N1 P1 Cu 122.93(7)
N2 P1 Cu 127.31(7)
O1 P1 P2 120.60(7)
N1 P1 P2 41.27(7)
N2 P1 P2 42.16(7)
Cu P1 P2 134.98(3)
O3 P2 N1 99.86(9)
O3 P2 N2 105.58(9)
N1 P2 N2 81.48(9)
O3 P2 P1 111.81(6)
N1 P2 P1 40.93(7)
N2 P2 P1 41.04(6)
O5 P3 N4 107.39(9)
O5 P3 N3 109.22(9)
N4 P3 N3 83.01(9)
O5 P3 Cu 114.58(6)
N4 P3 Cu 120.09(7)
N3 P3 Cu 118.29(7)
O5 P3 P4 120.81(6)
N4 P3 P4 42.12(7)
N3 P3 P4 41.60(7)
Cu P3 P4 124.61(3)
O7 P4 N3 100.64(9)
O7 P4 N4 103.40(9)
N3 P4 N4 81.51(9)
O7 P4 P3 111.81(6)
N3 P4 P3 41.17(6)
N4 P4 P3 41.03(7)
C9 O1 P1 126.43(15)
C14 O2 C15 117.0(2)
C16 O3 P2 117.95(14)
C21 O4 C22 117.4(2)
C31 O5 P3 125.56(14)
C36 O6 C37 118.7(2)
C38 O7 P4 117.96(14)
C43 O8 C44 117.6(2)
C1 N1 P1 132.11(16)
C1 N1 P2 129.96(16)
P1 N1 P2 97.80(10)
C5 N2 P1 128.84(15)
C5 N2 P2 124.62(15)
P1 N2 P2 96.80(10)
C23 N3 P3 130.49(15)
C23 N3 P4 128.15(15)
P3 N3 P4 97.22(10)
C27 N4 P3 128.88(15)
C27 N4 P4 125.82(16)
P3 N4 P4 96.86(10)
N1 C1 C3 110.7(2)
N1 C1 C4 108.4(2)
C3 C1 C4 111.9(3)
N1 C1 C2 108.4(2)
C3 C1 C2 108.3(3)
C4 C1 C2 109.0(2)
C1 C2 H2A 109.5
C1 C2 H2B 109.5
H2A C2 H2B 109.5
C1 C2 H2C 109.5
H2A C2 H2C 109.5
H2B C2 H2C 109.5
C1 C3 H3A 109.5
C1 C3 H3B 109.5
H3A C3 H3B 109.5
C1 C3 H3C 109.5
H3A C3 H3C 109.5
H3B C3 H3C 109.5
C1 C4 H4A 109.5
C1 C4 H4B 109.5
H4A C4 H4B 109.5
C1 C4 H4C 109.5
H4A C4 H4C 109.5
H4B C4 H4C 109.5
N2 C5 C6 108.73(19)
N2 C5 C8 110.49(19)
C6 C5 C8 110.1(2)
N2 C5 C7 107.14(19)
C6 C5 C7 110.1(2)
C8 C5 C7 110.2(2)
C5 C6 H6A 109.5
C5 C6 H6B 109.5
H6A C6 H6B 109.5
C5 C6 H6C 109.5
H6A C6 H6C 109.5
H6B C6 H6C 109.5
C5 C7 H7A 109.5
C5 C7 H7B 109.5
H7A C7 H7B 109.5
C5 C7 H7C 109.5
H7A C7 H7C 109.5
H7B C7 H7C 109.5
C5 C8 H8A 109.5
C5 C8 H8B 109.5
H8A C8 H8B 109.5
C5 C8 H8C 109.5
H8A C8 H8C 109.5
H8B C8 H8C 109.5
C10 C9 O1 122.0(2)
C10 C9 C14 120.6(2)
O1 C9 C14 117.4(2)
C11 C10 C9 119.3(2)
C11 C10 H10 120.4
C9 C10 H10 120.4
C12 C11 C10 120.4(2)
C12 C11 H11 119.8
C10 C11 H11 119.8
C11 C12 C13 120.3(2)
C11 C12 H12 119.9
C13 C12 H12 119.9
C14 C13 C12 119.9(2)
C14 C13 H13 120.1
C12 C13 H13 120.1
O2 C14 C13 125.3(2)
O2 C14 C9 115.1(2)
C13 C14 C9 119.5(2)
O2 C15 H15A 109.5
O2 C15 H15B 109.5
H15A C15 H15B 109.5
O2 C15 H15C 109.5
H15A C15 H15C 109.5
H15B C15 H15C 109.5
C17 C16 C21 120.2(2)
C17 C16 O3 118.2(2)
C21 C16 O3 121.5(2)
C16 C17 C18 120.3(2)
C16 C17 H17 119.8
C18 C17 H17 119.8
C19 C18 C17 119.6(3)
C19 C18 H18 120.2
C17 C18 H18 120.2
C18 C19 C20 120.6(3)
C18 C19 H19 119.7
C20 C19 H19 119.7
C21 C20 C19 120.0(3)
C21 C20 H20 120.0
C19 C20 H20 120.0
O4 C21 C20 125.2(2)
O4 C21 C16 115.5(2)
C20 C21 C16 119.2(2)
O4 C22 H22A 109.5
O4 C22 H22B 109.5
H22A C22 H22B 109.5
O4 C22 H22C 109.5
H22A C22 H22C 109.5
H22B C22 H22C 109.5
N3 C23 C25 108.26(19)
N3 C23 C26 108.66(19)
C25 C23 C26 110.6(2)
N3 C23 C24 109.46(19)
C25 C23 C24 110.2(2)
C26 C23 C24 109.7(2)
C23 C24 H24A 109.5
C23 C24 H24B 109.5
H24A C24 H24B 109.5
C23 C24 H24C 109.5
H24A C24 H24C 109.5
H24B C24 H24C 109.5
C23 C25 H25A 109.5
C23 C25 H25B 109.5
H25A C25 H25B 109.5
C23 C25 H25C 109.5
H25A C25 H25C 109.5
H25B C25 H25C 109.5
C23 C26 H26A 109.5
C23 C26 H26B 109.5
H26A C26 H26B 109.5
C23 C26 H26C 109.5
H26A C26 H26C 109.5
H26B C26 H26C 109.5
N4 C27 C29 111.6(2)
N4 C27 C30 106.81(19)
C29 C27 C30 110.3(2)
N4 C27 C28 108.1(2)
C29 C27 C28 110.5(2)
C30 C27 C28 109.5(2)
C27 C28 H28A 109.5
C27 C28 H28B 109.5
H28A C28 H28B 109.5
C27 C28 H28C 109.5
H28A C28 H28C 109.5
H28B C28 H28C 109.5
C27 C29 H29A 109.5
C27 C29 H29B 109.5
H29A C29 H29B 109.5
C27 C29 H29C 109.5
H29A C29 H29C 109.5
H29B C29 H29C 109.5
C27 C30 H30A 109.5
C27 C30 H30B 109.5
H30A C30 H30B 109.5
C27 C30 H30C 109.5
H30A C30 H30C 109.5
H30B C30 H30C 109.5
C32 C31 C36 121.3(2)
C32 C31 O5 122.1(2)
C36 C31 O5 116.4(2)
C31 C32 C33 119.7(3)
C31 C32 H32 120.2
C33 C32 H32 120.2
C34 C33 C32 119.3(3)
C34 C33 H33 120.3
C32 C33 H33 120.3
C33 C34 C35 120.9(3)
C33 C34 H34 119.6
C35 C34 H34 119.6
C34 C35 C36 120.3(3)
C34 C35 H35 119.8
C36 C35 H35 119.8
O6 C36 C35 125.6(3)
O6 C36 C31 115.9(2)
C35 C36 C31 118.5(3)
O6 C37 H37A 109.5
O6 C37 H37B 109.5
H37A C37 H37B 109.5
O6 C37 H37C 109.5
H37A C37 H37C 109.5
H37B C37 H37C 109.5
C39 C38 O7 118.9(2)
C39 C38 C43 120.2(2)
O7 C38 C43 120.7(2)
C38 C39 C40 120.6(3)
C38 C39 H39 119.7
C40 C39 H39 119.7
C41 C40 C39 119.5(3)
C41 C40 H40 120.2
C39 C40 H40 120.2
C42 C41 C40 120.7(2)
C42 C41 H41 119.7
C40 C41 H41 119.7
C41 C42 C43 120.3(2)
C41 C42 H42 119.8
C43 C42 H42 119.8
O8 C43 C42 125.1(2)
O8 C43 C38 116.3(2)
C42 C43 C38 118.6(2)
O8 C44 H44A 109.5
O8 C44 H44B 109.5
H44A C44 H44B 109.5
O8 C44 H44C 109.5
H44A C44 H44C 109.5
H44B C44 H44C 109.5

loop_
_geom_bond_atom_site_label_1
_geom_bond_atom_site_label_2
_geom_bond_distance
Cu P1 2.1966(6)
Cu Cl 2.2161(7)
Cu P3 2.2445(6)
P1 O1 1.6269(17)
P1 N1 1.692(2)
P1 N2 1.6915(19)
P1 P2 2.5580(9)
P2 O3 1.6674(17)
P2 N1 1.703(2)
P2 N2 1.729(2)
P3 O5 1.6284(17)
P3 N4 1.684(2)
P3 N3 1.6900(19)
P3 P4 2.5467(8)
P4 O7 1.6672(17)
P4 N3 1.704(2)
P4 N4 1.7202(19)
O1 C9 1.391(3)
O2 C14 1.372(3)
O2 C15 1.424(3)
O3 C16 1.394(3)
O4 C21 1.371(3)
O4 C22 1.427(3)
O5 C31 1.404(3)
O6 C36 1.357(3)
O6 C37 1.433(3)
O7 C38 1.386(3)
O8 C43 1.358(3)
O8 C44 1.428(3)
N1 C1 1.484(3)
N2 C5 1.489(3)
N3 C23 1.482(3)
N4 C27 1.483(3)
C1 C3 1.495(4)
C1 C4 1.520(4)
C1 C2 1.546(4)
C2 H2A 0.9800
C2 H2B 0.9800
C2 H2C 0.9800
C3 H3A 0.9800
C3 H3B 0.9800
C3 H3C 0.9800
C4 H4A 0.9800
C4 H4B 0.9800
C4 H4C 0.9800
C5 C6 1.511(3)
C5 C8 1.523(3)
C5 C7 1.530(3)
C6 H6A 0.9800
C6 H6B 0.9800
C6 H6C 0.9800
C7 H7A 0.9800
C7 H7B 0.9800
C7 H7C 0.9800
C8 H8A 0.9800
C8 H8B 0.9800
C8 H8C 0.9800
C9 C10 1.388(3)
C9 C14 1.395(3)
C10 C11 1.388(3)
C10 H10 0.9500
C11 C12 1.376(4)
C11 H11 0.9500
C12 C13 1.395(4)
C12 H12 0.9500
C13 C14 1.380(3)
C13 H13 0.9500
C15 H15A 0.9800
C15 H15B 0.9800
C15 H15C 0.9800
C16 C17 1.382(3)
C16 C21 1.391(3)
C17 C18 1.389(3)
C17 H17 0.9500
C18 C19 1.369(4)
C18 H18 0.9500
C19 C20 1.392(4)
C19 H19 0.9500
C20 C21 1.389(4)
C20 H20 0.9500
C22 H22A 0.9800
C22 H22B 0.9800
C22 H22C 0.9800
C23 C25 1.530(3)
C23 C26 1.532(3)
C23 C24 1.535(3)
C24 H24A 0.9800
C24 H24B 0.9800
C24 H24C 0.9800
C25 H25A 0.9800
C25 H25B 0.9800
C25 H25C 0.9800
C26 H26A 0.9800
C26 H26B 0.9800
C26 H26C 0.9800
C27 C29 1.525(4)
C27 C30 1.526(3)
C27 C28 1.528(4)
C28 H28A 0.9800
C28 H28B 0.9800
C28 H28C 0.9800
C29 H29A 0.9800
C29 H29B 0.9800
C29 H29C 0.9800
C30 H30A 0.9800
C30 H30B 0.9800
C30 H30C 0.9800
C31 C32 1.369(4)
C31 C36 1.399(4)
C32 C33 1.406(4)
C32 H32 0.9500
C33 C34 1.374(5)
C33 H33 0.9500
C34 C35 1.386(5)
C34 H34 0.9500
C35 C36 1.389(4)
C35 H35 0.9500
C37 H37A 0.9800
C37 H37B 0.9800
C37 H37C 0.9800
C38 C39 1.375(3)
C38 C43 1.403(3)
C39 C40 1.385(4)
C39 H39 0.9500
C40 C41 1.378(4)
C40 H40 0.9500
C41 C42 1.377(4)
C41 H41 0.9500
C42 C43 1.398(3)
C42 H42 0.9500
C44 H44A 0.9800
C44 H44B 0.9800
C44 H44C 0.9800
